data_7248960
loop_
_publ_author_name
'Pr\;etka, Dominika'
'Marcinkowski, Dawid'
'Siwiak, Agnieszka'
'Kubicki, Maciej'
'Consiglio, Giuseppe'
'Patroniak, Violetta'
'Gorczy\'nski, Adam'

_publ_section_title
;
 Crystal engineering of monometallic lanthanide(iii) supramolecular
 systems within the N3-tridentate hydrazone Schiff-base ligand
;
_journal_issue 31
_journal_name_full CrystEngComm
_journal_page_first 4167
_journal_page_last 4180
_journal_paper_doi 10.1039/D4CE00450G
_journal_volume 26
_journal_year 2024
_chemical_formula_moiety 'C25 H26 F9 N10 O9 Pr S3, C2 H3 N'
_chemical_formula_sum 'C27 H29 F9 N11 O9 Pr S3'
_chemical_formula_weight 1059.70
_space_group_crystal_system monoclinic
_space_group_IT_number 4
_space_group_name_Hall 'P 2yb'
_space_group_name_H-M_alt 'P 1 21 1'
_atom_sites_solution_hydrogens geom
_audit_creation_method SHELXL-2013
_audit_update_record
;
2016-01-10 deposited with the CCDC.	2024-07-03 downloaded from the CCDC.
;
_cell_angle_alpha 90
_cell_angle_beta 92.838(4)
_cell_angle_gamma 90
_cell_formula_units_Z 2
_cell_length_a 8.9742(4)
_cell_length_b 14.0340(5)
_cell_length_c 15.8971(6)
_cell_measurement_reflns_used 4060
_cell_measurement_temperature 100(1)
_cell_measurement_theta_max 28.0530
_cell_measurement_theta_min 3.3110
_cell_volume 1999.69(14)
_computing_cell_refinement 'CrysAlis Pro (Agilent Technologies (2011))'
_computing_data_collection 'CrysAlis Pro (Agilent Technologies (2011))'
_computing_data_reduction 'CrysAlis Pro (Agilent Technologies (2011))'
_computing_molecular_graphics 'Mercury (MacRae et al., 2009)'
_computing_publication_material 'SHELXL-2013 (Sheldrick, 2013)'
_computing_structure_refinement 'SHELXL-2013 (Sheldrick, 2013)'
_computing_structure_solution 'SIR92 (Altomare et al., 1993)'
_diffrn_ambient_temperature 100(1)
_diffrn_detector_area_resol_mean 16.1544
_diffrn_measured_fraction_theta_full 0.998
_diffrn_measured_fraction_theta_max 0.842
_diffrn_measurement_device_type 'Xcalibur, Eos'
_diffrn_measurement_method \w-scan
_diffrn_radiation_monochromator graphite
_diffrn_radiation_source 'Enhance (Mo) X-ray Source'
_diffrn_radiation_type 'Mo K\a'
_diffrn_radiation_wavelength 0.7107
_diffrn_reflns_av_R_equivalents 0.0426
_diffrn_reflns_av_unetI/netI 0.0634
_diffrn_reflns_Laue_measured_fraction_full 0.998
_diffrn_reflns_Laue_measured_fraction_max 0.842
_diffrn_reflns_limit_h_max 10
_diffrn_reflns_limit_h_min -7
_diffrn_reflns_limit_k_max 17
_diffrn_reflns_limit_k_min -14
_diffrn_reflns_limit_l_max 19
_diffrn_reflns_limit_l_min -14
_diffrn_reflns_number 8138
_diffrn_reflns_point_group_measured_fraction_full 0.752
_diffrn_reflns_point_group_measured_fraction_max 0.615
_diffrn_reflns_theta_full 25.000
_diffrn_reflns_theta_max 28.135
_diffrn_reflns_theta_min 2.937
_exptl_absorpt_coefficient_mu 1.480
_exptl_absorpt_correction_T_max 1.00000
_exptl_absorpt_correction_T_min 0.80557
_exptl_absorpt_correction_type multi-scan
_exptl_absorpt_process_details
;
CrysAlisPro, Agilent Technologies,
Version 1.171.37.31 (release 14-01-2014 CrysAlis171 .NET)
(compiled Jan 14 2014,18:38:05)
Empirical absorption correction using spherical harmonics,
 implemented in SCALE3 ABSPACK scaling algorithm.
;
_exptl_crystal_colour pale-yellow
_exptl_crystal_density_diffrn 1.760
_exptl_crystal_description prism
_exptl_crystal_F_000 1056
_exptl_crystal_size_max 0.25
_exptl_crystal_size_mid 0.1
_exptl_crystal_size_min 0.1
_refine_diff_density_max 2.419
_refine_diff_density_min -1.067
_refine_diff_density_rms 0.123
_refine_ls_abs_structure_details
;
 Flack x determined using 1619 quotients [(I+)-(I-)]/[(I+)+(I-)]
 (Parsons and Flack (2004), Acta Cryst. A60, s61).
;
_refine_ls_abs_structure_Flack -0.037(11)
_refine_ls_extinction_method none
_refine_ls_goodness_of_fit_ref 1.071
_refine_ls_hydrogen_treatment constr
_refine_ls_matrix_type full
_refine_ls_number_parameters 546
_refine_ls_number_reflns 6021
_refine_ls_number_restraints 1
_refine_ls_restrained_S_all 1.071
_refine_ls_R_factor_all 0.0394
_refine_ls_R_factor_gt 0.0368
_refine_ls_shift/su_max 0.001
_refine_ls_shift/su_mean 0.000
_refine_ls_structure_factor_coef Fsqd
_refine_ls_weighting_details 'w=1/[\s^2^(Fo^2^)+(0.0417P)^2^] where P=(Fo^2^+2Fc^2^)/3'
_refine_ls_weighting_scheme calc
_refine_ls_wR_factor_gt 0.0866
_refine_ls_wR_factor_ref 0.0897
_reflns_Friedel_coverage 0.405
_reflns_Friedel_fraction_full 0.483
_reflns_Friedel_fraction_max 0.370
_reflns_number_gt 5784
_reflns_number_total 6021
_reflns_threshold_expression 'I > 2\s(I)'
_cod_data_source_file d4ce00450g2.cif
_cod_data_source_block 02a
_cod_depositor_comments 'Adding full bibliography for 7248946--7248974.cif.'
_cod_original_sg_symbol_H-M 'P 21'
_cod_database_code 7248960
_shelx_space_group_comment
;
The symmetry employed for this shelxl refinement is uniquely defined
by the following loop, which should always be used as a source of
symmetry information in preference to the above space-group names.
They are only intended as comments.
;
_shelxl_version_number 2013-4

loop_
_space_group_symop_operation_xyz
'x, y, z'
'-x, y+1/2, -z'

loop_
_atom_site_label
_atom_site_type_symbol
_atom_site_fract_x
_atom_site_fract_y
_atom_site_fract_z
_atom_site_U_iso_or_equiv
_atom_site_adp_type
_atom_site_occupancy
_atom_site_site_symmetry_order
_atom_site_calc_flag
_atom_site_refinement_flags_posn
_atom_site_refinement_flags_adp
_atom_site_refinement_flags_occupancy
_atom_site_disorder_assembly
_atom_site_disorder_group
Pr1 Pr 0.85741(3) 0.24512(3) 0.73814(2) 0.01067(10) Uani 1 1 d . . . . .
N1A N 0.9793(6) 0.0778(5) 0.7594(4) 0.0157(13) Uani 1 1 d . . . . .
C2A C 1.0685(7) 0.0539(5) 0.8266(4) 0.0118(14) Uani 1 1 d . . . . .
C3A C 1.1257(8) -0.0388(6) 0.8365(5) 0.0183(16) Uani 1 1 d . . . . .
H3A H 1.1892 -0.0544 0.8841 0.022 Uiso 1 1 calc R U . . .
C4A C 1.0899(9) -0.1059(6) 0.7778(5) 0.0242(18) Uani 1 1 d . . . . .
H4A H 1.1269 -0.1690 0.7845 0.029 Uiso 1 1 calc R U . . .
C5A C 0.9986(8) -0.0821(6) 0.7077(5) 0.0219(17) Uani 1 1 d . . . . .
H5A H 0.9737 -0.1277 0.6651 0.026 Uiso 1 1 calc R U . . .
C6A C 0.9458(8) 0.0096(6) 0.7023(5) 0.0204(17) Uani 1 1 d . . . . .
H6A H 0.8815 0.0259 0.6552 0.024 Uiso 1 1 calc R U . . .
N7A N 1.1034(7) 0.1265(5) 0.8838(4) 0.0141(15) Uani 1 1 d . . . . .
C71A C 1.1887(8) 0.1092(6) 0.9631(5) 0.0201(17) Uani 1 1 d . . . . .
H71C H 1.2936 0.1256 0.9565 0.030 Uiso 1 1 calc R U . . .
H71B H 1.1810 0.0417 0.9784 0.030 Uiso 1 1 calc R U . . .
H71A H 1.1486 0.1486 1.0076 0.030 Uiso 1 1 calc R U . . .
N8A N 1.0707(6) 0.2161(4) 0.8582(4) 0.0130(13) Uani 1 1 d . . . . .
C9A C 1.1220(7) 0.2879(6) 0.9009(5) 0.0141(15) Uani 1 1 d . . . . .
H9A H 1.1883 0.2803 0.9489 0.017 Uiso 1 1 calc R U . . .
C10A C 1.0731(9) 0.3805(6) 0.8716(5) 0.0159(18) Uani 1 1 d . . . . .
N11A N 1.1141(7) 0.4643(5) 0.9075(4) 0.0192(14) Uani 1 1 d . . . . .
C11A C 1.2041(11) 0.4784(7) 0.9857(6) 0.037(2) Uani 1 1 d . . . . .
H11C H 1.1592 0.4436 1.0315 0.056 Uiso 1 1 calc R U . . .
H11B H 1.2082 0.5465 0.9994 0.056 Uiso 1 1 calc R U . . .
H11A H 1.3054 0.4546 0.9786 0.056 Uiso 1 1 calc R U . . .
C12A C 1.0471(8) 0.5355(6) 0.8605(5) 0.0189(16) Uani 1 1 d . . . . .
H12A H 1.0562 0.6022 0.8700 0.023 Uiso 1 1 calc R U . . .
C13A C 0.9652(8) 0.4919(6) 0.7977(5) 0.0198(16) Uani 1 1 d . . . . .
H13A H 0.9059 0.5237 0.7553 0.024 Uiso 1 1 calc R U . . .
N14A N 0.9806(6) 0.3945(5) 0.8046(4) 0.0147(13) Uani 1 1 d . . . . .
N1B N 0.6433(7) 0.3648(5) 0.7079(4) 0.0177(15) Uani 1 1 d . . . . .
C2B C 0.6471(8) 0.4388(6) 0.6534(5) 0.0182(16) Uani 1 1 d . . . . .
C3B C 0.5269(9) 0.5015(6) 0.6415(6) 0.030(2) Uani 1 1 d . . . . .
H3B H 0.5308 0.5532 0.6030 0.036 Uiso 1 1 calc R U . . .
C4B C 0.4043(10) 0.4863(7) 0.6865(6) 0.031(2) Uani 1 1 d . . . . .
H4B H 0.3209 0.5278 0.6792 0.037 Uiso 1 1 calc R U . . .
C5B C 0.3991(9) 0.4110(7) 0.7432(5) 0.0258(19) Uani 1 1 d . . . . .
H5B H 0.3142 0.4005 0.7754 0.031 Uiso 1 1 calc R U . . .
C6B C 0.5205(8) 0.3530(6) 0.7508(5) 0.0180(16) Uani 1 1 d . . . . .
H6B H 0.5177 0.3009 0.7889 0.022 Uiso 1 1 calc R U . . .
N7B N 0.7757(6) 0.4499(5) 0.6091(4) 0.0149(13) Uani 1 1 d . . . . .
C71B C 0.7951(8) 0.5237(6) 0.5456(5) 0.0218(17) Uani 1 1 d . . . . .
H71F H 0.8760 0.5666 0.5647 0.033 Uiso 1 1 calc R U . . .
H71E H 0.7023 0.5600 0.5372 0.033 Uiso 1 1 calc R U . . .
H71D H 0.8201 0.4938 0.4924 0.033 Uiso 1 1 calc R U . . .
N8B N 0.8866(6) 0.3847(4) 0.6255(4) 0.0142(13) Uani 1 1 d . . . . .
C9B C 1.0080(7) 0.3875(5) 0.5844(4) 0.0146(15) Uani 1 1 d . . . . .
H9B H 1.0234 0.4341 0.5423 0.018 Uiso 1 1 calc R U . . .
C10B C 1.1173(7) 0.3162(6) 0.6063(4) 0.0163(16) Uani 1 1 d . . . . .
N11B N 1.2448(6) 0.2989(5) 0.5660(4) 0.0185(14) Uani 1 1 d . . . . .
C11B C 1.2965(8) 0.3459(6) 0.4907(5) 0.0233(17) Uani 1 1 d . . . . .
H11F H 1.2530 0.3142 0.4404 0.035 Uiso 1 1 calc R U . . .
H11E H 1.4055 0.3423 0.4908 0.035 Uiso 1 1 calc R U . . .
H11D H 1.2655 0.4129 0.4906 0.035 Uiso 1 1 calc R U . . .
C12B C 1.3157(8) 0.2238(5) 0.6061(4) 0.0182(18) Uani 1 1 d . . . . .
H12B H 1.4075 0.1957 0.5921 0.022 Uiso 1 1 calc R U . . .
C13B C 1.2298(8) 0.1974(6) 0.6693(5) 0.0214(17) Uani 1 1 d . . . . .
H13B H 1.2518 0.1469 0.7078 0.026 Uiso 1 1 calc R U . . .
N14B N 1.1048(5) 0.2549(6) 0.6697(3) 0.0154(13) Uani 1 1 d . . . . .
S1C S 0.74271(19) 0.15130(14) 0.51222(11) 0.0162(4) Uani 1 1 d . . . . .
O11C O 0.8178(6) 0.0661(4) 0.4900(3) 0.0243(12) Uani 1 1 d . . . . .
O12C O 0.5829(6) 0.1507(5) 0.5008(4) 0.0360(16) Uani 1 1 d . . . . .
O13C O 0.8000(5) 0.1935(4) 0.5906(3) 0.0195(12) Uani 1 1 d . . . . .
C1C C 0.8000(9) 0.2355(8) 0.4335(4) 0.031(2) Uani 1 1 d . . . . .
F11C F 0.7589(7) 0.2071(4) 0.3561(3) 0.0485(15) Uani 1 1 d . . . . .
F12C F 0.7406(7) 0.3217(4) 0.4445(4) 0.0487(16) Uani 1 1 d . . . . .
F13C F 0.9489(5) 0.2459(6) 0.4374(3) 0.0454(13) Uani 1 1 d . . . . .
S1D S 0.77099(19) 0.28650(14) 0.96738(11) 0.0164(4) Uani 1 1 d . . . . .
O11D O 0.7802(6) 0.3889(4) 0.9681(4) 0.0297(14) Uani 1 1 d . . . . .
O12D O 0.8724(5) 0.2362(6) 1.0235(3) 0.0285(14) Uani 1 1 d . . . . .
O13D O 0.7548(4) 0.2451(5) 0.8831(2) 0.0158(9) Uani 1 1 d . . . . .
C1D C 0.5917(8) 0.2624(6) 1.0106(5) 0.023(2) Uani 1 1 d . . . . .
F11D F 0.5843(5) 0.3007(5) 1.0864(3) 0.0450(16) Uani 1 1 d . . . . .
F12D F 0.5653(5) 0.1685(4) 1.0165(3) 0.0346(13) Uani 1 1 d . . . . .
F13D F 0.4792(5) 0.2979(4) 0.9626(3) 0.0366(13) Uani 1 1 d . . . . .
S1E S 0.57197(19) 0.06093(14) 0.78909(11) 0.0150(4) Uani 1 1 d . . . . .
O11E O 0.4384(5) 0.0941(4) 0.8249(3) 0.0193(11) Uani 1 1 d . . . . .
O12E O 0.6742(6) 0.0078(4) 0.8431(3) 0.0224(12) Uani 1 1 d . . . . .
O13E O 0.6442(5) 0.1319(4) 0.7367(3) 0.0161(12) Uani 1 1 d . . . . .
C1E C 0.5060(8) -0.0281(6) 0.7112(5) 0.0203(17) Uani 1 1 d . . . . .
F11E F 0.4058(6) 0.0092(4) 0.6562(3) 0.0319(13) Uani 1 1 d . . . . .
F12E F 0.4444(5) -0.1009(3) 0.7484(3) 0.0312(11) Uani 1 1 d . . . . .
F13E F 0.6188(5) -0.0597(4) 0.6672(3) 0.0303(11) Uani 1 1 d . . . . .
N1F N 0.7904(12) 0.6900(7) 0.6949(6) 0.061(3) Uani 1 1 d . . . . .
C2F C 0.7776(12) 0.7274(11) 0.7580(7) 0.064(4) Uani 1 1 d . . . . .
C3F C 0.7676(14) 0.7773(10) 0.8430(8) 0.070(4) Uani 1 1 d . . . . .
H3F3 H 0.8642 0.7731 0.8743 0.106 Uiso 1 1 calc R U . . .
H3F2 H 0.6909 0.7464 0.8752 0.106 Uiso 1 1 calc R U . . .
H3F1 H 0.7413 0.8444 0.8338 0.106 Uiso 1 1 calc R U . . .

loop_
_atom_site_aniso_label
_atom_site_aniso_U_11
_atom_site_aniso_U_22
_atom_site_aniso_U_33
_atom_site_aniso_U_23
_atom_site_aniso_U_13
_atom_site_aniso_U_12
Pr1 0.01253(17) 0.00762(17) 0.01162(16) -0.0001(2) -0.00191(10) 0.00037(17)
N1A 0.013(3) 0.013(4) 0.021(3) -0.001(3) 0.003(2) 0.003(2)
C2A 0.013(4) 0.007(4) 0.016(3) 0.005(3) 0.004(2) 0.001(3)
C3A 0.022(4) 0.014(4) 0.017(4) 0.004(3) -0.004(3) 0.003(3)
C4A 0.030(4) 0.012(4) 0.031(5) 0.002(4) 0.000(3) 0.000(3)
C5A 0.026(4) 0.011(4) 0.028(4) -0.006(4) -0.003(3) -0.002(3)
C6A 0.021(4) 0.023(5) 0.018(4) -0.001(4) -0.001(3) 0.001(3)
N7A 0.015(3) 0.017(4) 0.010(3) 0.001(3) -0.003(2) 0.002(3)
C71A 0.024(4) 0.016(4) 0.019(4) 0.005(3) -0.008(3) 0.000(3)
N8A 0.008(3) 0.012(3) 0.019(3) 0.003(2) 0.000(2) -0.001(2)
C9A 0.007(3) 0.016(4) 0.019(4) -0.001(3) -0.004(2) 0.004(3)
C10A 0.017(4) 0.014(5) 0.017(4) -0.002(4) 0.000(3) -0.001(3)
N11A 0.023(3) 0.011(3) 0.024(4) -0.003(3) -0.005(2) -0.001(3)
C11A 0.052(6) 0.024(5) 0.033(5) -0.006(4) -0.024(4) 0.000(4)
C12A 0.025(4) 0.009(4) 0.022(4) -0.001(3) -0.001(3) 0.000(3)
C13A 0.028(4) 0.011(4) 0.020(4) 0.003(3) -0.003(3) -0.001(3)
N14A 0.016(3) 0.010(3) 0.018(3) -0.002(3) -0.001(2) 0.001(2)
N1B 0.017(3) 0.015(4) 0.021(4) -0.001(3) -0.002(2) -0.001(3)
C2B 0.023(4) 0.014(4) 0.017(4) -0.003(3) -0.006(3) 0.004(3)
C3B 0.023(5) 0.023(5) 0.043(5) 0.015(4) -0.004(4) 0.004(4)
C4B 0.015(4) 0.035(6) 0.042(6) 0.008(5) -0.001(4) 0.012(4)
C5B 0.017(4) 0.030(5) 0.030(5) 0.000(4) -0.002(3) 0.006(4)
C6B 0.022(4) 0.011(4) 0.020(4) -0.001(3) -0.003(3) -0.005(3)
N7B 0.016(3) 0.011(3) 0.017(3) 0.004(3) -0.002(2) 0.005(2)
C71B 0.026(4) 0.021(5) 0.018(4) 0.005(4) -0.003(3) 0.001(3)
N8B 0.018(3) 0.011(3) 0.013(3) -0.002(3) -0.004(2) 0.005(2)
C9B 0.018(4) 0.011(4) 0.015(4) 0.002(3) 0.000(3) -0.005(3)
C10B 0.016(4) 0.016(4) 0.017(4) -0.004(3) 0.002(3) 0.000(3)
N11B 0.015(3) 0.017(4) 0.024(4) 0.001(3) 0.005(2) -0.002(3)
C11B 0.030(4) 0.018(4) 0.023(4) 0.003(4) 0.006(3) -0.002(3)
C12B 0.017(3) 0.019(5) 0.019(4) 0.004(3) 0.002(2) 0.007(3)
C13B 0.020(4) 0.018(4) 0.026(4) 0.005(4) 0.001(3) 0.008(3)
N14B 0.020(3) 0.010(4) 0.017(3) 0.000(3) -0.0013(19) 0.002(3)
S1C 0.0185(9) 0.0152(10) 0.0147(9) -0.0020(8) -0.0001(6) -0.0015(7)
O11C 0.033(3) 0.014(3) 0.026(3) -0.004(3) 0.002(2) 0.007(2)
O12C 0.023(3) 0.052(5) 0.033(3) -0.019(3) -0.003(2) 0.001(3)
O13C 0.024(3) 0.017(3) 0.016(3) -0.003(2) -0.0020(19) -0.003(2)
C1C 0.062(5) 0.016(6) 0.014(3) 0.001(4) -0.006(3) 0.002(5)
F11C 0.096(4) 0.032(3) 0.016(3) 0.000(2) -0.012(2) -0.017(3)
F12C 0.092(4) 0.011(3) 0.040(3) -0.002(3) -0.028(3) 0.004(3)
F13C 0.056(3) 0.047(3) 0.034(3) -0.005(4) 0.017(2) -0.028(4)
S1D 0.0182(9) 0.0163(9) 0.0146(9) -0.0038(8) -0.0001(6) -0.0021(7)
O11D 0.041(4) 0.021(3) 0.028(3) -0.009(3) 0.007(2) -0.004(3)
O12D 0.025(2) 0.045(4) 0.016(2) 0.000(4) -0.0018(17) 0.002(3)
O13D 0.019(2) 0.016(2) 0.012(2) -0.002(3) 0.0009(14) 0.003(3)
C1D 0.028(4) 0.019(6) 0.023(4) -0.007(4) 0.000(3) 0.004(3)
F11D 0.038(3) 0.065(4) 0.033(3) -0.024(3) 0.016(2) -0.013(3)
F12D 0.031(3) 0.039(4) 0.035(3) 0.001(3) 0.009(2) -0.011(2)
F13D 0.017(2) 0.051(4) 0.041(3) -0.004(3) -0.0013(19) 0.005(2)
S1E 0.0165(9) 0.0136(10) 0.0148(8) -0.0009(8) -0.0006(6) -0.0024(7)
O11E 0.017(3) 0.017(3) 0.024(3) -0.004(2) 0.0065(19) -0.002(2)
O12E 0.028(3) 0.016(3) 0.023(3) 0.009(3) -0.006(2) 0.002(2)
O13E 0.015(3) 0.012(3) 0.021(3) 0.003(2) -0.0033(19) 0.001(2)
C1E 0.021(4) 0.017(4) 0.023(4) -0.001(3) 0.000(3) -0.002(3)
F11E 0.042(3) 0.019(3) 0.033(3) -0.001(2) -0.022(2) 0.001(2)
F12E 0.038(3) 0.015(3) 0.041(3) 0.000(2) 0.004(2) -0.015(2)
F13E 0.026(3) 0.029(3) 0.036(3) -0.016(2) 0.0075(19) -0.004(2)
N1F 0.095(7) 0.035(6) 0.053(6) 0.003(5) 0.015(5) 0.000(5)
C2F 0.076(7) 0.068(12) 0.049(6) 0.028(7) 0.017(5) 0.024(7)
C3F 0.086(8) 0.054(9) 0.075(8) 0.031(7) 0.035(6) 0.024(7)

loop_
_atom_type_symbol
_atom_type_description
_atom_type_scat_dispersion_real
_atom_type_scat_dispersion_imag
_atom_type_scat_source
C C 0.0033 0.0016 'International Tables Vol C Tables 4.2.6.8 and 6.1.1.4'
H H 0.0000 0.0000 'International Tables Vol C Tables 4.2.6.8 and 6.1.1.4'
N N 0.0061 0.0033 'International Tables Vol C Tables 4.2.6.8 and 6.1.1.4'
O O 0.0106 0.0060 'International Tables Vol C Tables 4.2.6.8 and 6.1.1.4'
S S 0.1246 0.1234 'International Tables Vol C Tables 4.2.6.8 and 6.1.1.4'
F F 0.0171 0.0103 'International Tables Vol C Tables 4.2.6.8 and 6.1.1.4'
Pr Pr -0.2180 2.8214 'International Tables Vol C Tables 4.2.6.8 and 6.1.1.4'

loop_
_geom_angle_atom_site_label_1
_geom_angle_atom_site_label_2
_geom_angle_atom_site_label_3
_geom_angle
_geom_angle_site_symmetry_1
_geom_angle_site_symmetry_3
_geom_angle_publ_flag
O13C Pr1 O13E 71.41(17) . . ?
O13C Pr1 N14B 75.79(16) . . ?
O13E Pr1 N14B 136.3(2) . . ?
O13C Pr1 O13D 142.57(16) . . ?
O13E Pr1 O13D 72.14(18) . . ?
N14B Pr1 O13D 139.66(14) . . ?
O13C Pr1 N14A 133.66(19) . . ?
O13E Pr1 N14A 147.08(19) . . ?
N14B Pr1 N14A 76.3(2) . . ?
O13D Pr1 N14A 78.1(2) . . ?
O13C Pr1 N1B 84.04(19) . . ?
O13E Pr1 N1B 81.31(17) . . ?
N14B Pr1 N1B 123.2(2) . . ?
O13D Pr1 N1B 82.4(2) . . ?
N14A Pr1 N1B 81.2(2) . . ?
O13C Pr1 N1A 85.74(19) . . ?
O13E Pr1 N1A 75.12(18) . . ?
N14B Pr1 N1A 74.5(2) . . ?
O13D Pr1 N1A 93.0(2) . . ?
N14A Pr1 N1A 120.80(19) . . ?
N1B Pr1 N1A 156.2(2) . . ?
O13C Pr1 N8A 137.66(17) . . ?
O13E Pr1 N8A 115.73(17) . . ?
N14B Pr1 N8A 72.61(17) . . ?
O13D Pr1 N8A 68.16(15) . . ?
N14A Pr1 N8A 63.37(19) . . ?
N1B Pr1 N8A 137.3(2) . . ?
N1A Pr1 N8A 59.18(19) . . ?
O13C Pr1 N8B 66.69(18) . . ?
O13E Pr1 N8B 124.21(17) . . ?
N14B Pr1 N8B 63.6(2) . . ?
O13D Pr1 N8B 131.5(2) . . ?
N14A Pr1 N8B 67.92(19) . . ?
N1B Pr1 N8B 59.65(19) . . ?
N1A Pr1 N8B 133.82(18) . . ?
N8A Pr1 N8B 120.02(17) . . ?
C6A N1A C2A 117.6(7) . . ?
C6A N1A Pr1 118.4(5) . . ?
C2A N1A Pr1 123.9(5) . . ?
N1A C2A N7A 116.3(7) . . ?
N1A C2A C3A 121.3(7) . . ?
N7A C2A C3A 122.4(6) . . ?
C4A C3A C2A 119.6(7) . . ?
C4A C3A H3A 120.2 . . ?
C2A C3A H3A 120.2 . . ?
C3A C4A C5A 119.8(8) . . ?
C3A C4A H4A 120.1 . . ?
C5A C4A H4A 120.1 . . ?
C6A C5A C4A 117.5(7) . . ?
C6A C5A H5A 121.2 . . ?
C4A C5A H5A 121.2 . . ?
N1A C6A C5A 124.1(7) . . ?
N1A C6A H6A 117.9 . . ?
C5A C6A H6A 117.9 . . ?
N8A N7A C2A 116.5(6) . . ?
N8A N7A C71A 120.7(7) . . ?
C2A N7A C71A 122.3(7) . . ?
N7A C71A H71C 109.5 . . ?
N7A C71A H71B 109.5 . . ?
H71C C71A H71B 109.5 . . ?
N7A C71A H71A 109.5 . . ?
H71C C71A H71A 109.5 . . ?
H71B C71A H71A 109.5 . . ?
C9A N8A N7A 120.3(6) . . ?
C9A N8A Pr1 118.9(4) . . ?
N7A N8A Pr1 119.7(4) . . ?
N8A C9A C10A 116.1(6) . . ?
N8A C9A H9A 121.9 . . ?
C10A C9A H9A 121.9 . . ?
N14A C10A N11A 110.8(7) . . ?
N14A C10A C9A 124.0(8) . . ?
N11A C10A C9A 125.2(7) . . ?
C10A N11A C12A 107.6(6) . . ?
C10A N11A C11A 127.2(7) . . ?
C12A N11A C11A 125.1(7) . . ?
N11A C11A H11C 109.5 . . ?
N11A C11A H11B 109.5 . . ?
H11C C11A H11B 109.5 . . ?
N11A C11A H11A 109.5 . . ?
H11C C11A H11A 109.5 . . ?
H11B C11A H11A 109.5 . . ?
C13A C12A N11A 106.2(7) . . ?
C13A C12A H12A 126.9 . . ?
N11A C12A H12A 126.9 . . ?
C12A C13A N14A 109.9(7) . . ?
C12A C13A H13A 125.0 . . ?
N14A C13A H13A 125.0 . . ?
C10A N14A C13A 105.5(7) . . ?
C10A N14A Pr1 116.5(5) . . ?
C13A N14A Pr1 137.4(5) . . ?
C6B N1B C2B 118.1(7) . . ?
C6B N1B Pr1 116.7(5) . . ?
C2B N1B Pr1 125.2(5) . . ?
N1B C2B N7B 117.3(6) . . ?
N1B C2B C3B 121.7(7) . . ?
N7B C2B C3B 121.0(7) . . ?
C4B C3B C2B 118.0(8) . . ?
C4B C3B H3B 121.0 . . ?
C2B C3B H3B 121.0 . . ?
C3B C4B C5B 121.0(8) . . ?
C3B C4B H4B 119.5 . . ?
C5B C4B H4B 119.5 . . ?
C6B C5B C4B 117.4(8) . . ?
C6B C5B H5B 121.3 . . ?
C4B C5B H5B 121.3 . . ?
N1B C6B C5B 123.9(8) . . ?
N1B C6B H6B 118.1 . . ?
C5B C6B H6B 118.1 . . ?
N8B N7B C2B 116.3(6) . . ?
N8B N7B C71B 119.7(6) . . ?
C2B N7B C71B 124.0(6) . . ?
N7B C71B H71F 109.5 . . ?
N7B C71B H71E 109.5 . . ?
H71F C71B H71E 109.5 . . ?
N7B C71B H71D 109.5 . . ?
H71F C71B H71D 109.5 . . ?
H71E C71B H71D 109.5 . . ?
C9B N8B N7B 120.3(6) . . ?
C9B N8B Pr1 118.1(5) . . ?
N7B N8B Pr1 121.5(4) . . ?
N8B C9B C10B 116.0(7) . . ?
N8B C9B H9B 122.0 . . ?
C10B C9B H9B 122.0 . . ?
N14B C10B N11B 110.2(6) . . ?
N14B C10B C9B 123.6(6) . . ?
N11B C10B C9B 126.3(7) . . ?
C10B N11B C12B 107.4(6) . . ?
C10B N11B C11B 127.8(6) . . ?
C12B N11B C11B 124.7(6) . . ?
N11B C11B H11F 109.5 . . ?
N11B C11B H11E 109.5 . . ?
H11F C11B H11E 109.5 . . ?
N11B C11B H11D 109.5 . . ?
H11F C11B H11D 109.5 . . ?
H11E C11B H11D 109.5 . . ?
C13B C12B N11B 106.8(6) . . ?
C13B C12B H12B 126.6 . . ?
N11B C12B H12B 126.6 . . ?
C12B C13B N14B 109.7(7) . . ?
C12B C13B H13B 125.1 . . ?
N14B C13B H13B 125.1 . . ?
C10B N14B C13B 106.0(5) . . ?
C10B N14B Pr1 118.0(4) . . ?
C13B N14B Pr1 134.6(5) . . ?
O11C S1C O12C 116.4(4) . . ?
O11C S1C O13C 113.8(3) . . ?
O12C S1C O13C 114.9(3) . . ?
O11C S1C C1C 102.8(4) . . ?
O12C S1C C1C 103.4(4) . . ?
O13C S1C C1C 103.1(4) . . ?
S1C O13C Pr1 168.0(3) . . ?
F11C C1C F12C 107.3(7) . . ?
F11C C1C F13C 107.8(7) . . ?
F12C C1C F13C 107.4(9) . . ?
F11C C1C S1C 111.6(7) . . ?
F12C C1C S1C 111.8(6) . . ?
F13C C1C S1C 110.8(6) . . ?
O12D S1D O11D 117.0(4) . . ?
O12D S1D O13D 114.0(4) . . ?
O11D S1D O13D 114.0(4) . . ?
O12D S1D C1D 102.8(3) . . ?
O11D S1D C1D 103.6(4) . . ?
O13D S1D C1D 102.9(3) . . ?
S1D O13D Pr1 144.4(3) . . ?
F11D C1D F13D 107.4(6) . . ?
F11D C1D F12D 108.6(7) . . ?
F13D C1D F12D 105.9(6) . . ?
F11D C1D S1D 110.8(5) . . ?
F13D C1D S1D 112.0(5) . . ?
F12D C1D S1D 111.9(5) . . ?
O11E S1E O12E 117.1(3) . . ?
O11E S1E O13E 114.0(3) . . ?
O12E S1E O13E 113.9(3) . . ?
O11E S1E C1E 104.0(3) . . ?
O12E S1E C1E 103.0(4) . . ?
O13E S1E C1E 102.4(3) . . ?
S1E O13E Pr1 142.0(3) . . ?
F12E C1E F11E 108.4(6) . . ?
F12E C1E F13E 108.8(7) . . ?
F11E C1E F13E 107.0(6) . . ?
F12E C1E S1E 110.7(5) . . ?
F11E C1E S1E 111.2(6) . . ?
F13E C1E S1E 110.6(5) . . ?
N1F C2F C3F 177.6(12) . . ?
C2F C3F H3F3 109.5 . . ?
C2F C3F H3F2 109.5 . . ?
H3F3 C3F H3F2 109.5 . . ?
C2F C3F H3F1 109.5 . . ?
H3F3 C3F H3F1 109.5 . . ?
H3F2 C3F H3F1 109.5 . . ?

loop_
_geom_bond_atom_site_label_1
_geom_bond_atom_site_label_2
_geom_bond_distance
_geom_bond_site_symmetry_2
_geom_bond_publ_flag
Pr1 O13C 2.484(5) . ?
Pr1 O13E 2.487(5) . ?
Pr1 N14B 2.524(5) . ?
Pr1 O13D 2.524(4) . ?
Pr1 N14A 2.573(6) . ?
Pr1 N1B 2.580(7) . ?
Pr1 N1A 2.606(6) . ?
Pr1 N8A 2.667(6) . ?
Pr1 N8B 2.676(6) . ?
N1A C6A 1.343(10) . ?
N1A C2A 1.345(9) . ?
C2A N7A 1.391(9) . ?
C2A C3A 1.405(11) . ?
C3A C4A 1.352(11) . ?
C3A H3A 0.9500 . ?
C4A C5A 1.391(10) . ?
C4A H4A 0.9500 . ?
C5A C6A 1.373(11) . ?
C5A H5A 0.9500 . ?
C6A H6A 0.9500 . ?
N7A N8A 1.350(9) . ?
N7A C71A 1.463(9) . ?
C71A H71C 0.9800 . ?
C71A H71B 0.9800 . ?
C71A H71A 0.9800 . ?
N8A C9A 1.287(9) . ?
C9A C10A 1.441(11) . ?
C9A H9A 0.9500 . ?
C10A N14A 1.332(9) . ?
C10A N11A 1.351(10) . ?
N11A C12A 1.369(10) . ?
N11A C11A 1.462(9) . ?
C11A H11C 0.9800 . ?
C11A H11B 0.9800 . ?
C11A H11A 0.9800 . ?
C12A C13A 1.356(10) . ?
C12A H12A 0.9500 . ?
C13A N14A 1.377(10) . ?
C13A H13A 0.9500 . ?
N1B C6B 1.336(10) . ?
N1B C2B 1.353(10) . ?
C2B N7B 1.390(9) . ?
C2B C3B 1.398(11) . ?
C3B C4B 1.360(13) . ?
C3B H3B 0.9500 . ?
C4B C5B 1.391(13) . ?
C4B H4B 0.9500 . ?
C5B C6B 1.360(11) . ?
C5B H5B 0.9500 . ?
C6B H6B 0.9500 . ?
N7B N8B 1.367(8) . ?
N7B C71B 1.462(10) . ?
C71B H71F 0.9800 . ?
C71B H71E 0.9800 . ?
C71B H71D 0.9800 . ?
N8B C9B 1.298(9) . ?
C9B C10B 1.432(10) . ?
C9B H9B 0.9500 . ?
C10B N14B 1.334(10) . ?
C10B N11B 1.362(9) . ?
N11B C12B 1.373(9) . ?
N11B C11B 1.461(9) . ?
C11B H11F 0.9800 . ?
C11B H11E 0.9800 . ?
C11B H11D 0.9800 . ?
C12B C13B 1.348(10) . ?
C12B H12B 0.9500 . ?
C13B N14B 1.382(9) . ?
C13B H13B 0.9500 . ?
S1C O11C 1.426(6) . ?
S1C O12C 1.437(5) . ?
S1C O13C 1.451(5) . ?
S1C C1C 1.814(10) . ?
C1C F11C 1.329(9) . ?
C1C F12C 1.336(12) . ?
C1C F13C 1.343(9) . ?
S1D O12D 1.429(6) . ?
S1D O11D 1.439(6) . ?
S1D O13D 1.460(5) . ?
S1D C1D 1.812(8) . ?
C1D F11D 1.324(9) . ?
C1D F13D 1.332(8) . ?
C1D F12D 1.342(10) . ?
S1E O11E 1.430(5) . ?
S1E O12E 1.433(5) . ?
S1E O13E 1.470(6) . ?
S1E C1E 1.836(8) . ?
C1E F12E 1.317(9) . ?
C1E F11E 1.330(9) . ?
C1E F13E 1.334(9) . ?
N1F C2F 1.143(14) . ?
C2F C3F 1.528(18) . ?
C3F H3F3 0.9800 . ?
C3F H3F2 0.9800 . ?
C3F H3F1 0.9800 . ?

loop_
_geom_torsion_atom_site_label_1
_geom_torsion_atom_site_label_2
_geom_torsion_atom_site_label_3
_geom_torsion_atom_site_label_4
_geom_torsion
_geom_torsion_site_symmetry_1
_geom_torsion_site_symmetry_2
_geom_torsion_site_symmetry_3
_geom_torsion_site_symmetry_4
_geom_torsion_publ_flag
C6A N1A C2A N7A 178.9(6) . . . . ?
Pr1 N1A C2A N7A -4.6(8) . . . . ?
C6A N1A C2A C3A 0.5(10) . . . . ?
Pr1 N1A C2A C3A 177.1(5) . . . . ?
N1A C2A C3A C4A -0.5(12) . . . . ?
N7A C2A C3A C4A -178.7(7) . . . . ?
C2A C3A C4A C5A 0.9(12) . . . . ?
C3A C4A C5A C6A -1.4(12) . . . . ?
C2A N1A C6A C5A -1.0(11) . . . . ?
Pr1 N1A C6A C5A -177.8(6) . . . . ?
C4A C5A C6A N1A 1.4(12) . . . . ?
N1A C2A N7A N8A -13.1(9) . . . . ?
C3A C2A N7A N8A 165.2(7) . . . . ?
N1A C2A N7A C71A 174.7(7) . . . . ?
C3A C2A N7A C71A -6.9(11) . . . . ?
C2A N7A N8A C9A -168.0(6) . . . . ?
C71A N7A N8A C9A 4.2(10) . . . . ?
C2A N7A N8A Pr1 24.3(8) . . . . ?
C71A N7A N8A Pr1 -163.4(5) . . . . ?
N7A N8A C9A C10A -176.1(6) . . . . ?
Pr1 N8A C9A C10A -8.3(9) . . . . ?
N8A C9A C10A N14A -0.1(12) . . . . ?
N8A C9A C10A N11A -180.0(7) . . . . ?
N14A C10A N11A C12A -1.2(9) . . . . ?
C9A C10A N11A C12A 178.7(8) . . . . ?
N14A C10A N11A C11A 174.6(8) . . . . ?
C9A C10A N11A C11A -5.5(13) . . . . ?
C10A N11A C12A C13A 0.9(9) . . . . ?
C11A N11A C12A C13A -175.0(8) . . . . ?
N11A C12A C13A N14A -0.3(9) . . . . ?
N11A C10A N14A C13A 1.0(9) . . . . ?
C9A C10A N14A C13A -178.9(8) . . . . ?
N11A C10A N14A Pr1 -171.5(5) . . . . ?
C9A C10A N14A Pr1 8.6(10) . . . . ?
C12A C13A N14A C10A -0.4(9) . . . . ?
C12A C13A N14A Pr1 169.6(5) . . . . ?
C6B N1B C2B N7B -179.8(7) . . . . ?
Pr1 N1B C2B N7B 1.3(9) . . . . ?
C6B N1B C2B C3B -0.2(11) . . . . ?
Pr1 N1B C2B C3B -179.0(6) . . . . ?
N1B C2B C3B C4B 0.1(13) . . . . ?
N7B C2B C3B C4B 179.7(8) . . . . ?
C2B C3B C4B C5B 0.4(14) . . . . ?
C3B C4B C5B C6B -0.7(14) . . . . ?
C2B N1B C6B C5B -0.2(11) . . . . ?
Pr1 N1B C6B C5B 178.7(6) . . . . ?
C4B C5B C6B N1B 0.6(12) . . . . ?
N1B C2B N7B N8B -0.3(9) . . . . ?
C3B C2B N7B N8B 180.0(7) . . . . ?
N1B C2B N7B C71B 177.4(7) . . . . ?
C3B C2B N7B C71B -2.2(12) . . . . ?
C2B N7B N8B C9B 177.2(6) . . . . ?
C71B N7B N8B C9B -0.7(10) . . . . ?
C2B N7B N8B Pr1 -0.7(8) . . . . ?
C71B N7B N8B Pr1 -178.6(5) . . . . ?
N7B N8B C9B C10B 179.9(6) . . . . ?
Pr1 N8B C9B C10B -2.1(8) . . . . ?
N8B C9B C10B N14B -5.8(11) . . . . ?
N8B C9B C10B N11B 172.5(7) . . . . ?
N14B C10B N11B C12B -0.3(8) . . . . ?
C9B C10B N11B C12B -178.8(7) . . . . ?
N14B C10B N11B C11B 176.3(7) . . . . ?
C9B C10B N11B C11B -2.2(12) . . . . ?
C10B N11B C12B C13B 0.1(8) . . . . ?
C11B N11B C12B C13B -176.6(7) . . . . ?
N11B C12B C13B N14B 0.1(9) . . . . ?
N11B C10B N14B C13B 0.4(8) . . . . ?
C9B C10B N14B C13B 178.9(7) . . . . ?
N11B C10B N14B Pr1 -167.6(5) . . . . ?
C9B C10B N14B Pr1 10.9(9) . . . . ?
C12B C13B N14B C10B -0.3(9) . . . . ?
C12B C13B N14B Pr1 164.8(5) . . . . ?
O11C S1C O13C Pr1 -91.7(16) . . . . ?
O12C S1C O13C Pr1 46.1(17) . . . . ?
C1C S1C O13C Pr1 157.7(16) . . . . ?
O11C S1C C1C F11C 60.2(7) . . . . ?
O12C S1C C1C F11C -61.3(7) . . . . ?
O13C S1C C1C F11C 178.8(6) . . . . ?
O11C S1C C1C F12C -179.5(5) . . . . ?
O12C S1C C1C F12C 58.9(6) . . . . ?
O13C S1C C1C F12C -61.0(6) . . . . ?
O11C S1C C1C F13C -59.8(7) . . . . ?
O12C S1C C1C F13C 178.6(7) . . . . ?
O13C S1C C1C F13C 58.7(7) . . . . ?
O12D S1D O13D Pr1 -88.7(7) . . . . ?
O11D S1D O13D Pr1 49.2(7) . . . . ?
C1D S1D O13D Pr1 160.7(6) . . . . ?
O12D S1D C1D F11D 65.0(7) . . . . ?
O11D S1D C1D F11D -57.3(7) . . . . ?
O13D S1D C1D F11D -176.3(6) . . . . ?
O12D S1D C1D F13D -175.2(6) . . . . ?
O11D S1D C1D F13D 62.6(6) . . . . ?
O13D S1D C1D F13D -56.5(7) . . . . ?
O12D S1D C1D F12D -56.4(6) . . . . ?
O11D S1D C1D F12D -178.6(5) . . . . ?
O13D S1D C1D F12D 62.3(6) . . . . ?
O11E S1E O13E Pr1 103.1(5) . . . . ?
O12E S1E O13E Pr1 -34.8(7) . . . . ?
C1E S1E O13E Pr1 -145.3(5) . . . . ?
O11E S1E C1E F12E -64.6(6) . . . . ?
O12E S1E C1E F12E 58.1(6) . . . . ?
O13E S1E C1E F12E 176.5(5) . . . . ?
O11E S1E C1E F11E 55.9(6) . . . . ?
O12E S1E C1E F11E 178.6(5) . . . . ?
O13E S1E C1E F11E -63.0(6) . . . . ?
O11E S1E C1E F13E 174.7(5) . . . . ?
O12E S1E C1E F13E -62.7(6) . . . . ?
O13E S1E C1E F13E 55.8(6) . . . . ?
